data_4061447
loop_
_publ_author_name
'Oberbeckmann-Winter, Nicola'
'Braunstein, Pierre'
'Welter, Richard'

_publ_section_title
;
 Palladium Phosphino-Iminolate Complexes as Metalloligands for Coinage Metals:
 A Versatile, Ambivalent Behavior
;
_journal_coden_ASTM ORGND7
_journal_issue 13
_journal_name_full Organometallics
_journal_page_first 3149
_journal_page_last 3157
_journal_paper_doi 10.1021/om050156d
_journal_volume 24
_journal_year 2005
_chemical_formula_moiety 'C27 H33 Au N2 O P Pd S, B F4'
_chemical_formula_sum 'C27 H33 Au B F4 N2 O P Pd S'
_chemical_formula_weight 854.76
_space_group_IT_number 14
_symmetry_cell_setting monoclinic
_symmetry_space_group_name_Hall '-P 2ybc'
_symmetry_space_group_name_H-M 'P 1 21/c 1'
_cell_angle_alpha 90.00
_cell_angle_beta 98.5530(9)
_cell_angle_gamma 90.00
_cell_formula_units_Z 4
_cell_length_a 9.7620(2)
_cell_length_b 19.4120(5)
_cell_length_c 15.5880(4)
_cell_measurement_temperature 173(2)
_cell_volume 2921.07(12)
_diffrn_ambient_temperature 173(2)
_exptl_crystal_density_diffrn 1.944
_cod_depositor_comments
;
The following automatic conversions were performed:
'_symmetry_cell_setting' value 'Monoclinic' changed to 'monoclinic'
according to '/home/saulius/struct/CIF-dictionaries/cif_core.dic'
dictionary named 'cif_core.dic' version 2.4.1 from 2010-06-29.

Automatic conversion script
Id: cif_fix_enum 1527 2010-12-29 10:47:43Z saulius 

 Updated bibliographic information.

 Antanas Vaitkus,
 2019-10-02
;
_cod_original_sg_symbol_H-M 'P 21/c'
_cod_database_code 4061447

loop_
_symmetry_equiv_pos_as_xyz
'x, y, z'
'-x, y+1/2, -z+1/2'
'-x, -y, -z'
'x, -y-1/2, z-1/2'

loop_
_atom_site_label
_atom_site_type_symbol
_atom_site_fract_x
_atom_site_fract_y
_atom_site_fract_z
_atom_site_U_iso_or_equiv
_atom_site_adp_type
_atom_site_occupancy
_atom_site_symmetry_multiplicity
_atom_site_calc_flag
_atom_site_refinement_flags
_atom_site_disorder_assembly
_atom_site_disorder_group
Au Au 0.05294(3) -0.07442(2) 0.59184(2) 0.04095(14) Uani 1 1 d . . .
Pd Pd 0.27150(6) 0.05111(3) 0.86185(4) 0.02776(17) Uani 1 1 d . . .
P P 0.2784(2) 0.00036(11) 0.73558(13) 0.0260(5) Uani 1 1 d . . .
S S -0.0016(2) -0.14249(16) 0.47465(17) 0.0576(8) Uani 1 1 d . . .
C18 C 0.3674(8) -0.0820(4) 0.7293(5) 0.0295(19) Uani 1 1 d . . .
O O 0.0610(5) 0.0230(3) 0.8337(4) 0.0384(15) Uani 1 1 d . . .
N2 N 0.1087(6) -0.0208(4) 0.7051(4) 0.0293(16) Uani 1 1 d . . .
C1 C 0.4702(8) 0.0797(4) 0.8956(5) 0.0275(18) Uani 1 1 d . . .
N1 N 0.2489(7) 0.1010(4) 0.9799(5) 0.0359(17) Uani 1 1 d . . .
C17 C 0.3410(8) 0.0247(4) 0.5671(5) 0.0314(19) Uani 1 1 d . . .
H17 H 0.3321 -0.0235 0.5572 0.038 Uiso 1 1 calc . . .
C12 C 0.3263(7) 0.0526(4) 0.6473(5) 0.0253(17) Uani 1 1 d . . .
C2 C 0.5766(8) 0.0854(4) 0.8454(6) 0.032(2) Uani 1 1 d . . .
H2 H 0.5590 0.0760 0.7850 0.039 Uiso 1 1 calc . . .
C23 C 0.3000(8) -0.1444(5) 0.7380(5) 0.032(2) Uani 1 1 d . . .
H23 H 0.2057 -0.1445 0.7466 0.039 Uiso 1 1 calc . . .
C19 C 0.5073(8) -0.0832(4) 0.7182(5) 0.0281(19) Uani 1 1 d . . .
H19 H 0.5561 -0.0413 0.7136 0.034 Uiso 1 1 calc . . .
C4 C 0.7335(9) 0.1184(5) 0.9714(7) 0.053(3) Uani 1 1 d . . .
H4 H 0.8244 0.1310 0.9973 0.064 Uiso 1 1 calc . . .
C20 C 0.5729(8) -0.1448(5) 0.7141(5) 0.038(2) Uani 1 1 d . . .
H20 H 0.6679 -0.1453 0.7073 0.046 Uiso 1 1 calc . . .
C13 C 0.3399(8) 0.1235(4) 0.6603(5) 0.0309(19) Uani 1 1 d . . .
H13 H 0.3291 0.1430 0.7148 0.037 Uiso 1 1 calc . . .
C10 C 0.0251(8) -0.0068(4) 0.7638(5) 0.032(2) Uani 1 1 d . . .
C15 C 0.3820(9) 0.1388(5) 0.5159(6) 0.038(2) Uani 1 1 d . . .
H15 H 0.4002 0.1682 0.4703 0.045 Uiso 1 1 calc . . .
C27 C 0.1092(10) -0.2173(5) 0.5032(7) 0.056(3) Uani 1 1 d . . .
H27A H 0.1098 -0.2303 0.5647 0.067 Uiso 1 1 calc . . .
H27B H 0.0775 -0.2572 0.4659 0.067 Uiso 1 1 calc . . .
C21 C 0.5055(9) -0.2055(5) 0.7197(6) 0.041(2) Uani 1 1 d . . .
H21 H 0.5514 -0.2480 0.7137 0.050 Uiso 1 1 calc . . .
C6 C 0.4993(8) 0.0948(5) 0.9836(6) 0.036(2) Uani 1 1 d . . .
C7 C 0.3828(10) 0.0892(5) 1.0377(6) 0.042(2) Uani 1 1 d . . .
H7A H 0.3832 0.0429 1.0644 0.050 Uiso 1 1 calc . . .
H7B H 0.3953 0.1239 1.0847 0.050 Uiso 1 1 calc . . .
C3 C 0.7079(9) 0.1047(5) 0.8839(6) 0.043(2) Uani 1 1 d . . .
H3 H 0.7806 0.1086 0.8498 0.051 Uiso 1 1 calc . . .
C24 C 0.0993(13) -0.1145(6) 0.3961(7) 0.069(3) Uani 1 1 d . . .
H24A H 0.0472 -0.1216 0.3373 0.083 Uiso 1 1 calc . . .
H24B H 0.1190 -0.0647 0.4037 0.083 Uiso 1 1 calc . . .
C9 C 0.1335(10) 0.0731(5) 1.0206(6) 0.045(2) Uani 1 1 d . . .
H9A H 0.1482 0.0238 1.0317 0.068 Uiso 1 1 calc . . .
H9B H 0.0461 0.0799 0.9816 0.068 Uiso 1 1 calc . . .
H9C H 0.1295 0.0970 1.0755 0.068 Uiso 1 1 calc . . .
C5 C 0.6310(9) 0.1143(5) 1.0215(6) 0.046(3) Uani 1 1 d . . .
H5 H 0.6494 0.1248 1.0817 0.056 Uiso 1 1 calc . . .
C11 C -0.1268(8) -0.0284(5) 0.7421(6) 0.042(2) Uani 1 1 d . . .
H11A H -0.1329 -0.0788 0.7410 0.063 Uiso 1 1 calc . . .
H11B H -0.1657 -0.0101 0.6851 0.063 Uiso 1 1 calc . . .
H11C H -0.1790 -0.0103 0.7862 0.063 Uiso 1 1 calc . . .
C16 C 0.3687(9) 0.0682(5) 0.5023(6) 0.041(2) Uani 1 1 d . . .
H16 H 0.3790 0.0497 0.4472 0.049 Uiso 1 1 calc . . .
C8 C 0.2255(9) 0.1746(5) 0.9623(6) 0.042(2) Uani 1 1 d . . .
H8A H 0.1371 0.1808 0.9241 0.062 Uiso 1 1 calc . . .
H8B H 0.3008 0.1930 0.9339 0.062 Uiso 1 1 calc . . .
H8C H 0.2229 0.1991 1.0169 0.062 Uiso 1 1 calc . . .
C14 C 0.3689(9) 0.1652(5) 0.5941(6) 0.040(2) Uani 1 1 d . . .
H14 H 0.3799 0.2133 0.6037 0.048 Uiso 1 1 calc . . .
C22 C 0.3672(9) -0.2044(5) 0.7344(6) 0.044(2) Uani 1 1 d . . .
H22 H 0.3207 -0.2465 0.7418 0.052 Uiso 1 1 calc . . .
C26 C 0.2495(10) -0.1940(5) 0.4880(7) 0.054(3) Uani 1 1 d . . .
H26A H 0.3102 -0.2344 0.4837 0.065 Uiso 1 1 calc . . .
H26B H 0.2923 -0.1648 0.5368 0.065 Uiso 1 1 calc . . .
C25 C 0.2326(12) -0.1538(7) 0.4051(8) 0.072(4) Uani 1 1 d . . .
H25A H 0.3111 -0.1215 0.4055 0.086 Uiso 1 1 calc . . .
H25B H 0.2319 -0.1855 0.3553 0.086 Uiso 1 1 calc . . .
B B -0.0544(12) -0.2340(7) 0.7464(9) 0.055(3) Uani 1 1 d . . .
F1 F -0.1097(6) -0.1969(3) 0.6735(4) 0.0679(17) Uani 1 1 d . . .
F2 F 0.0047(7) -0.1883(4) 0.8094(4) 0.090(2) Uani 1 1 d . . .
F3 F -0.1485(8) -0.2703(5) 0.7719(6) 0.141(4) Uani 1 1 d . . .
F4 F 0.0482(7) -0.2731(4) 0.7214(5) 0.094(2) Uani 1 1 d . . .

loop_
_atom_site_aniso_label
_atom_site_aniso_U_11
_atom_site_aniso_U_22
_atom_site_aniso_U_33
_atom_site_aniso_U_23
_atom_site_aniso_U_13
_atom_site_aniso_U_12
Au 0.0314(2) 0.0526(3) 0.0385(2) -0.01503(19) 0.00399(15) -0.00087(16)
Pd 0.0309(3) 0.0313(4) 0.0221(3) -0.0050(3) 0.0072(2) -0.0041(3)
P 0.0259(10) 0.0307(13) 0.0221(11) -0.0037(9) 0.0060(8) -0.0020(9)
S 0.0407(14) 0.079(2) 0.0504(17) -0.0287(15) -0.0038(11) 0.0044(13)
C18 0.034(4) 0.033(5) 0.023(4) 0.002(4) 0.007(3) 0.000(4)
O 0.036(3) 0.045(4) 0.038(4) -0.018(3) 0.017(3) -0.011(3)
N2 0.024(3) 0.030(4) 0.035(4) -0.012(3) 0.007(3) -0.005(3)
C1 0.035(4) 0.021(4) 0.021(4) 0.002(3) -0.011(3) 0.001(3)
N1 0.048(4) 0.027(4) 0.035(4) 0.001(3) 0.013(3) 0.007(3)
C17 0.038(5) 0.030(5) 0.028(5) -0.005(4) 0.012(4) 0.005(4)
C12 0.023(4) 0.025(4) 0.029(4) -0.001(4) 0.006(3) 0.000(3)
C2 0.028(4) 0.027(5) 0.042(5) -0.001(4) 0.006(4) -0.003(4)
C23 0.025(4) 0.034(5) 0.037(5) 0.005(4) 0.005(3) -0.004(4)
C19 0.024(4) 0.038(5) 0.021(4) 0.004(4) 0.002(3) 0.001(4)
C4 0.028(5) 0.047(7) 0.076(8) -0.020(6) -0.018(5) -0.001(4)
C20 0.038(5) 0.051(6) 0.026(5) 0.004(4) 0.007(4) 0.013(5)
C13 0.030(4) 0.035(5) 0.031(5) 0.002(4) 0.012(3) 0.002(4)
C10 0.034(5) 0.030(5) 0.032(5) -0.003(4) 0.008(4) -0.005(4)
C15 0.046(5) 0.034(6) 0.036(5) 0.012(4) 0.014(4) 0.002(4)
C27 0.067(7) 0.044(7) 0.060(7) -0.014(6) 0.019(5) 0.003(5)
C21 0.050(6) 0.041(6) 0.034(5) 0.003(5) 0.008(4) 0.007(5)
C6 0.038(5) 0.028(5) 0.039(5) 0.003(4) -0.003(4) 0.007(4)
C7 0.056(6) 0.044(6) 0.022(5) -0.002(4) -0.006(4) 0.004(5)
C3 0.035(5) 0.037(6) 0.053(6) -0.015(5) -0.002(4) -0.003(4)
C24 0.122(10) 0.056(8) 0.028(6) -0.004(5) 0.013(6) 0.010(7)
C9 0.061(6) 0.048(6) 0.032(5) -0.001(5) 0.021(5) 0.002(5)
C5 0.049(6) 0.042(6) 0.041(6) -0.019(5) -0.018(4) 0.011(5)
C11 0.028(4) 0.050(6) 0.049(6) -0.017(5) 0.013(4) -0.009(4)
C16 0.038(5) 0.058(7) 0.027(5) -0.004(5) 0.006(4) 0.004(5)
C8 0.052(5) 0.033(5) 0.040(5) -0.002(5) 0.008(4) 0.007(4)
C14 0.039(5) 0.040(6) 0.041(5) 0.004(5) 0.009(4) 0.005(4)
C22 0.051(6) 0.032(5) 0.046(6) 0.011(5) 0.000(4) 0.001(4)
C26 0.051(6) 0.041(6) 0.071(8) 0.004(6) 0.011(5) 0.015(5)
C25 0.075(8) 0.080(10) 0.062(8) -0.011(7) 0.018(6) -0.006(7)
B 0.040(6) 0.063(9) 0.059(8) 0.018(7) -0.001(6) -0.016(6)
F1 0.082(4) 0.064(4) 0.058(4) 0.011(4) 0.009(3) 0.015(4)
F2 0.099(5) 0.105(6) 0.068(5) -0.007(5) 0.015(4) -0.026(5)
F3 0.112(6) 0.158(9) 0.157(9) 0.071(7) 0.030(6) -0.070(6)
F4 0.078(5) 0.092(6) 0.106(6) -0.004(5) -0.009(4) 0.038(4)

loop_
_geom_bond_atom_site_label_1
_geom_bond_atom_site_label_2
_geom_bond_distance
_geom_bond_site_symmetry_2
_geom_bond_publ_flag
Au N2 2.052(6) . ?
Au S 2.253(3) . ?
Pd C1 2.011(8) . ?
Pd O 2.108(5) . ?
Pd N1 2.120(7) . ?
Pd P 2.211(2) . ?
P N2 1.704(6) . ?
P C12 1.825(8) . ?
P C18 1.829(8) . ?
S C24 1.768(11) . ?
S C27 1.826(11) . ?
C18 C23 1.395(11) . ?
C18 C19 1.402(10) . ?
O C10 1.236(9) . ?
N2 C10 1.342(9) . ?
C1 C6 1.391(11) . ?
C1 C2 1.395(11) . ?
N1 C8 1.466(11) . ?
N1 C9 1.475(11) . ?
N1 C7 1.491(11) . ?
C17 C16 1.374(12) . ?
C17 C12 1.389(10) . ?
C17 H17 0.9500 . ?
C12 C13 1.396(12) . ?
C2 C3 1.384(12) . ?
C2 H2 0.9500 . ?
C23 C22 1.341(12) . ?
C23 H23 0.9500 . ?
C19 C20 1.361(12) . ?
C19 H19 0.9500 . ?
C4 C5 1.361(13) . ?
C4 C3 1.376(14) . ?
C4 H4 0.9500 . ?
C20 C21 1.359(13) . ?
C20 H20 0.9500 . ?
C13 C14 1.373(11) . ?
C13 H13 0.9500 . ?
C10 C11 1.530(11) . ?
C15 C14 1.346(12) . ?
C15 C16 1.389(12) . ?
C15 H15 0.9500 . ?
C27 C26 1.494(14) . ?
C27 H27A 0.9900 . ?
C27 H27B 0.9900 . ?
C21 C22 1.404(12) . ?
C21 H21 0.9500 . ?
C6 C5 1.385(12) . ?
C6 C7 1.517(12) . ?
C7 H7A 0.9900 . ?
C7 H7B 0.9900 . ?
C3 H3 0.9500 . ?
C24 C25 1.497(16) . ?
C24 H24A 0.9900 . ?
C24 H24B 0.9900 . ?
C9 H9A 0.9800 . ?
C9 H9B 0.9800 . ?
C9 H9C 0.9800 . ?
C5 H5 0.9500 . ?
C11 H11A 0.9800 . ?
C11 H11B 0.9800 . ?
C11 H11C 0.9800 . ?
C16 H16 0.9500 . ?
C8 H8A 0.9800 . ?
C8 H8B 0.9800 . ?
C8 H8C 0.9800 . ?
C14 H14 0.9500 . ?
C22 H22 0.9500 . ?
C26 C25 1.498(15) . ?
C26 H26A 0.9900 . ?
C26 H26B 0.9900 . ?
C25 H25A 0.9900 . ?
C25 H25B 0.9900 . ?
B F3 1.267(12) . ?
B F4 1.360(15) . ?
B F1 1.384(13) . ?
B F2 1.384(15) . ?
